data_7157369
loop_
_publ_author_name
'Indu, Satrajit'
'Telore, Rahul D.'
'Kaliappan, Krishna P.'

_publ_section_title
;
 Construction of key building blocks towards the synthesis of
 cortistatins.
;
_journal_issue 13
_journal_name_full 'Organic &amp; biomolecular chemistry'
_journal_page_first 2432
_journal_page_last 2446
_journal_paper_doi 10.1039/d0ob00170h
_journal_volume 18
_journal_year 2020
_chemical_formula_moiety 'C25 H24 Br2 O5'
_chemical_formula_sum 'C25 H24 Br2 O5'
_chemical_formula_weight 564.26
_space_group_crystal_system monoclinic
_space_group_IT_number 14
_space_group_name_Hall '-P 2ybc'
_space_group_name_H-M_alt 'P 1 21/c 1'
_atom_sites_solution_hydrogens geom
_atom_sites_solution_primary dual
_audit_creation_date 2019-12-23
_audit_creation_method
;
Olex2 1.3-ac4
(compiled 2019.04.23 svn.r3594 for Rigaku Oxford Diffraction, GUI svn.r5739)
;
_audit_update_record
;
2020-01-25 deposited with the CCDC.	2020-03-02 downloaded from the CCDC.
;
_cell_angle_alpha 90
_cell_angle_beta 111.208(6)
_cell_angle_gamma 90
_cell_formula_units_Z 4
_cell_length_a 12.1083(6)
_cell_length_b 18.3620(10)
_cell_length_c 11.0509(6)
_cell_measurement_reflns_used 9358
_cell_measurement_temperature 150
_cell_measurement_theta_max 29.7980
_cell_measurement_theta_min 2.1160
_cell_volume 2290.6(2)
_computing_cell_refinement 'CrysAlisPro 1.171.39.46 (Rigaku OD, 2018)'
_computing_data_collection 'CrysAlisPro 1.171.39.46 (Rigaku OD, 2018)'
_computing_data_reduction 'CrysAlisPro 1.171.39.46 (Rigaku OD, 2018)'
_computing_molecular_graphics 'Olex2 (Dolomanov et al., 2009)'
_computing_publication_material 'Olex2 (Dolomanov et al., 2009)'
_computing_structure_refinement 'ShelXL (Sheldrick, 2015)'
_computing_structure_solution 'ShelXT (Sheldrick, 2015)'
_diffrn_ambient_temperature 150
_diffrn_detector 'CCD plate'
_diffrn_measured_fraction_theta_full 0.999
_diffrn_measured_fraction_theta_max 0.999
_diffrn_measurement_details
;
List of Runs (angles in degrees, time in seconds):

  # Type    Start    End  Width  t~exp~   \w     \q     \k     \f   Frames
#--------------------------------------------------------------------------
  1  \w    -41.00  70.00   1.00    8.00    --  -20.00  72.00-180.00  111
  2  \w    -59.00  22.00   1.00    8.00    --  -20.00  72.00-108.00   81
  3  \w    -39.00  70.00   1.00    8.00    --  -20.00  72.00 108.00  109
  4  \w    -60.00 -30.00   1.00    8.00    --  -20.00 -72.00 -36.00   30
  5  \w   -110.00  70.00   1.00    8.00    --  -20.00   0.00 -36.00  180
  6  \w    -97.00 -94.00   1.00    8.00    --  -20.00 -72.00-180.00    3
;
_diffrn_measurement_device 'abstract diffractometer'
_diffrn_measurement_device_type 'dtrek-CrysAlisPro-abstract goniometer imported rigaku-d*trek images'
_diffrn_measurement_method '\w scans'
_diffrn_orient_matrix_type 'CrysAlisPro convention (1999,Acta A55,543-557)'
_diffrn_orient_matrix_UB_11 -0.0371196000
_diffrn_orient_matrix_UB_12 0.0238165000
_diffrn_orient_matrix_UB_13 0.0186402000
_diffrn_orient_matrix_UB_21 0.0379328000
_diffrn_orient_matrix_UB_22 0.0295916000
_diffrn_orient_matrix_UB_23 0.0007017000
_diffrn_orient_matrix_UB_31 -0.0336675000
_diffrn_orient_matrix_UB_32 0.0070541000
_diffrn_orient_matrix_UB_33 -0.0662458000
_diffrn_radiation_monochromator graphite
_diffrn_radiation_probe x-ray
_diffrn_radiation_type 'Mo K\a'
_diffrn_radiation_wavelength 0.71073
_diffrn_reflns_av_R_equivalents 0.0746
_diffrn_reflns_av_unetI/netI 0.0577
_diffrn_reflns_Laue_measured_fraction_full 0.999
_diffrn_reflns_Laue_measured_fraction_max 0.999
_diffrn_reflns_limit_h_max 14
_diffrn_reflns_limit_h_min -14
_diffrn_reflns_limit_k_max 21
_diffrn_reflns_limit_k_min -21
_diffrn_reflns_limit_l_max 12
_diffrn_reflns_limit_l_min -13
_diffrn_reflns_number 21802
_diffrn_reflns_point_group_measured_fraction_full 0.999
_diffrn_reflns_point_group_measured_fraction_max 0.999
_diffrn_reflns_theta_full 24.995
_diffrn_reflns_theta_max 24.995
_diffrn_reflns_theta_min 2.267
_diffrn_source 'fine-focus sealed X-ray tube'
_diffrn_source_type 'Enhance (Mo) X-ray Source'
_exptl_absorpt_coefficient_mu 3.574
_exptl_absorpt_correction_T_max 1.00000
_exptl_absorpt_correction_T_min 0.65765
_exptl_absorpt_correction_type multi-scan
_exptl_absorpt_process_details
;
CrysAlisPro 1.171.39.46 (Rigaku Oxford Diffraction, 2018)
Empirical absorption correction using spherical harmonics,
 implemented in SCALE3 ABSPACK scaling algorithm.
;
_exptl_crystal_colour colourless
_exptl_crystal_colour_primary colourless
_exptl_crystal_density_diffrn 1.636
_exptl_crystal_description block
_exptl_crystal_F_000 1136
_exptl_crystal_size_max 0.2
_exptl_crystal_size_mid 0.165
_exptl_crystal_size_min 0.08
_refine_diff_density_max 0.913
_refine_diff_density_min -0.504
_refine_diff_density_rms 0.099
_refine_ls_extinction_method none
_refine_ls_goodness_of_fit_ref 1.093
_refine_ls_hydrogen_treatment constr
_refine_ls_matrix_type full
_refine_ls_number_parameters 290
_refine_ls_number_reflns 4027
_refine_ls_number_restraints 0
_refine_ls_restrained_S_all 1.093
_refine_ls_R_factor_all 0.0706
_refine_ls_R_factor_gt 0.0477
_refine_ls_shift/su_max 0.001
_refine_ls_shift/su_mean 0.000
_refine_ls_structure_factor_coef Fsqd
_refine_ls_weighting_details 'w=1/[\s^2^(Fo^2^)+(0.0311P)^2^+4.8074P] where P=(Fo^2^+2Fc^2^)/3'
_refine_ls_weighting_scheme calc
_refine_ls_wR_factor_gt 0.0941
_refine_ls_wR_factor_ref 0.1032
_reflns_Friedel_coverage 0.000
_reflns_number_gt 3123
_reflns_number_total 4027
_reflns_threshold_expression 'I > 2\s(I)'
_cod_data_source_file d0ob00170h2.cif
_cod_data_source_block kpk-154-si-112_mo
_cod_depositor_comments 'Adding full bibliography for 7157369.cif.'
_cod_database_code 7157369
_shelx_shelxl_version_number 2014/7
_shelx_space_group_comment
;
The symmetry employed for this shelxl refinement is uniquely defined
by the following loop, which should always be used as a source of
symmetry information in preference to the above space-group names.
They are only intended as comments.
;
_shelx_estimated_absorpt_t_max 0.763
_shelx_estimated_absorpt_t_min 0.535
_reflns_odcompleteness_completeness 94.07
_reflns_odcompleteness_iscentric 1
_reflns_odcompleteness_theta 31.06
_olex2_refinement_description
;
1. Fixed Uiso
 At 1.2 times of:
  All C(H) groups, All C(H,H) groups
 At 1.5 times of:
  All C(H,H,H) groups
2.a Ternary CH refined with riding coordinates:
 C17(H17), C10(H10), C8(H8)
2.b Secondary CH2 refined with riding coordinates:
 C12(H12A,H12B), C14(H14A,H14B), C16(H16A,H16B), C13(H13A,H13B), C15(H15A,H15B)
2.c Aromatic/amide H refined with riding coordinates:
 C25(H25), C24(H24), C5(H5), C6(H6), C22(H22), C2(H2), C21(H21), C3(H3)
2.d Idealised Me refined as rotating group:
 C18(H18A,H18B,H18C)
;
_olex2_submission_special_instructions 'No special instructions were received'
_oxdiff_exptl_absorpt_empirical_details
;
Empirical correction (ABSPACK) includes:
- Absorption correction using spherical harmonics
- Frame scaling
- Detector area scaling
;
_oxdiff_exptl_absorpt_empirical_full_max 1.501
_oxdiff_exptl_absorpt_empirical_full_min 0.670

loop_
_space_group_symop_operation_xyz
'x, y, z'
'-x, y+1/2, -z+1/2'
'-x, -y, -z'
'x, -y-1/2, z-1/2'

loop_
_atom_site_label
_atom_site_type_symbol
_atom_site_fract_x
_atom_site_fract_y
_atom_site_fract_z
_atom_site_U_iso_or_equiv
_atom_site_adp_type
_atom_site_occupancy
_atom_site_site_symmetry_order
_atom_site_calc_flag
_atom_site_refinement_flags_posn
_atom_site_refinement_flags_adp
_atom_site_refinement_flags_occupancy
_atom_site_disorder_assembly
_atom_site_disorder_group
Br2 Br 1.41899(4) 0.82493(3) 0.96012(5) 0.03666(16) Uani 1 1 d . . . . .
Br1 Br -0.14023(4) 0.43386(3) 0.22306(5) 0.04362(18) Uani 1 1 d . . . . .
O4 O 0.9266(3) 0.65842(18) 0.9898(3) 0.0343(8) Uani 1 1 d . . . . .
O2 O 0.4026(3) 0.50558(18) 0.6745(3) 0.0370(8) Uani 1 1 d . . . . .
O1 O 0.4209(3) 0.38383(19) 0.6709(3) 0.0408(9) Uani 1 1 d . . . . .
O3 O 0.4177(3) 0.5756(2) 0.9071(3) 0.0416(9) Uani 1 1 d . . . . .
O5 O 1.0625(3) 0.6074(2) 1.1648(3) 0.0486(10) Uani 1 1 d . . . . .
C25 C 1.0955(4) 0.7470(3) 0.9493(4) 0.0314(11) Uani 1 1 d . . . . .
H25 H 1.0143 0.7572 0.9022 0.038 Uiso 1 1 calc R . . . .
C24 C 1.1824(4) 0.7871(3) 0.9252(5) 0.0323(11) Uani 1 1 d . . . . .
H24 H 1.1616 0.8251 0.8626 0.039 Uiso 1 1 calc R . . . .
C11 C 0.7263(4) 0.6076(3) 0.8956(4) 0.0269(11) Uani 1 1 d . . . . .
C4 C 0.2429(4) 0.4388(3) 0.5334(4) 0.0295(11) Uani 1 1 d . . . . .
C23 C 1.3004(4) 0.7707(3) 0.9942(4) 0.0302(11) Uani 1 1 d . . . . .
C5 C 0.1825(4) 0.5045(3) 0.4819(4) 0.0293(11) Uani 1 1 d . . . . .
H5 H 0.2201 0.5500 0.5111 0.035 Uiso 1 1 calc R . . . .
C1 C 0.0165(4) 0.4363(3) 0.3475(5) 0.0322(11) Uani 1 1 d . . . . .
C20 C 1.1266(4) 0.6921(3) 1.0421(4) 0.0297(11) Uani 1 1 d . . . . .
C7 C 0.3644(4) 0.4385(3) 0.6320(5) 0.0327(11) Uani 1 1 d . . . . .
C9 C 0.5138(4) 0.5762(3) 0.8599(5) 0.0309(11) Uani 1 1 d . . . . .
C19 C 1.0377(4) 0.6480(3) 1.0731(5) 0.0331(12) Uani 1 1 d . . . . .
C6 C 0.0692(4) 0.5027(3) 0.3894(4) 0.0327(11) Uani 1 1 d . . . . .
H6 H 0.0284 0.5467 0.3554 0.039 Uiso 1 1 calc R . . . .
C17 C 0.8352(4) 0.6183(3) 1.0180(5) 0.0330(12) Uani 1 1 d . . . . .
H17 H 0.8668 0.5698 1.0564 0.040 Uiso 1 1 calc R . . . .
C12 C 0.7342(4) 0.5410(3) 0.8151(5) 0.0375(12) Uani 1 1 d . . . . .
H12A H 0.7657 0.4990 0.8735 0.045 Uiso 1 1 calc R . . . .
H12B H 0.7896 0.5515 0.7698 0.045 Uiso 1 1 calc R . . . .
C22 C 1.3333(4) 0.7157(3) 1.0855(5) 0.0350(12) Uani 1 1 d . . . . .
H22 H 1.4145 0.7047 1.1310 0.042 Uiso 1 1 calc R . . . .
C2 C 0.0728(4) 0.3717(3) 0.3962(5) 0.0416(13) Uani 1 1 d . . . . .
H2 H 0.0344 0.3264 0.3669 0.050 Uiso 1 1 calc R . . . .
C10 C 0.6362(4) 0.5911(3) 0.9589(4) 0.0318(11) Uani 1 1 d . . . . .
H10 H 0.6628 0.5449 1.0089 0.038 Uiso 1 1 calc R . . . .
C14 C 0.4215(4) 0.6316(3) 0.8171(5) 0.0381(13) Uani 1 1 d . . . . .
H14A H 0.4421 0.6817 0.8511 0.046 Uiso 1 1 calc R . . . .
H14B H 0.3639 0.6286 0.7269 0.046 Uiso 1 1 calc R . . . .
C8 C 0.5191(4) 0.5123(3) 0.7762(5) 0.0333(12) Uani 1 1 d . . . . .
H8 H 0.5368 0.4670 0.8302 0.040 Uiso 1 1 calc R . . . .
C21 C 1.2453(4) 0.6770(3) 1.1091(4) 0.0338(12) Uani 1 1 d . . . . .
H21 H 1.2665 0.6394 1.1724 0.041 Uiso 1 1 calc R . . . .
C3 C 0.1871(5) 0.3738(3) 0.4892(5) 0.0412(13) Uani 1 1 d . . . . .
H3 H 0.2270 0.3295 0.5225 0.049 Uiso 1 1 calc R . . . .
C18 C 0.6964(4) 0.6766(3) 0.8119(5) 0.0364(12) Uani 1 1 d . . . . .
H18A H 0.7603 0.6869 0.7797 0.055 Uiso 1 1 calc GR . . . .
H18B H 0.6877 0.7177 0.8643 0.055 Uiso 1 1 calc GR . . . .
H18C H 0.6221 0.6693 0.7382 0.055 Uiso 1 1 calc GR . . . .
C16 C 0.7916(4) 0.6615(3) 1.1132(5) 0.0408(13) Uani 1 1 d . . . . .
H16A H 0.8128 0.7136 1.1147 0.049 Uiso 1 1 calc R . . . .
H16B H 0.8270 0.6416 1.2023 0.049 Uiso 1 1 calc R . . . .
C13 C 0.6115(4) 0.5218(3) 0.7148(5) 0.0377(12) Uani 1 1 d . . . . .
H13A H 0.5859 0.5609 0.6489 0.045 Uiso 1 1 calc R . . . .
H13B H 0.6176 0.4761 0.6700 0.045 Uiso 1 1 calc R . . . .
C15 C 0.6539(4) 0.6514(3) 1.0592(5) 0.0449(14) Uani 1 1 d . . . . .
H15A H 0.6250 0.6364 1.1286 0.054 Uiso 1 1 calc R . . . .
H15B H 0.6129 0.6968 1.0184 0.054 Uiso 1 1 calc R . . . .

loop_
_atom_site_aniso_label
_atom_site_aniso_U_11
_atom_site_aniso_U_22
_atom_site_aniso_U_33
_atom_site_aniso_U_23
_atom_site_aniso_U_13
_atom_site_aniso_U_12
Br2 0.0307(3) 0.0377(3) 0.0417(3) 0.0008(2) 0.0133(2) -0.0096(2)
Br1 0.0279(3) 0.0575(4) 0.0389(3) -0.0029(3) 0.0043(2) -0.0058(3)
O4 0.0221(17) 0.041(2) 0.0364(19) 0.0061(16) 0.0069(15) -0.0077(15)
O2 0.0250(17) 0.032(2) 0.044(2) 0.0007(16) 0.0003(15) -0.0034(15)
O1 0.0346(19) 0.035(2) 0.047(2) -0.0018(17) 0.0084(17) 0.0041(17)
O3 0.0275(18) 0.055(2) 0.046(2) 0.0068(18) 0.0174(16) -0.0047(17)
O5 0.0292(19) 0.067(3) 0.041(2) 0.020(2) 0.0019(17) -0.0145(18)
C25 0.024(2) 0.037(3) 0.031(3) 0.000(2) 0.008(2) -0.002(2)
C24 0.031(3) 0.033(3) 0.031(3) 0.005(2) 0.009(2) -0.003(2)
C11 0.019(2) 0.033(3) 0.030(3) 0.001(2) 0.011(2) -0.003(2)
C4 0.019(2) 0.038(3) 0.032(3) -0.013(2) 0.011(2) -0.003(2)
C23 0.032(3) 0.032(3) 0.029(3) -0.004(2) 0.013(2) -0.003(2)
C5 0.029(2) 0.027(3) 0.034(3) -0.001(2) 0.013(2) -0.004(2)
C1 0.022(2) 0.046(3) 0.029(3) -0.002(2) 0.009(2) -0.005(2)
C20 0.026(2) 0.035(3) 0.027(3) -0.002(2) 0.008(2) -0.008(2)
C7 0.032(3) 0.030(3) 0.038(3) -0.001(2) 0.015(2) 0.000(2)
C9 0.026(2) 0.035(3) 0.035(3) 0.002(2) 0.015(2) -0.003(2)
C19 0.029(3) 0.036(3) 0.032(3) 0.001(2) 0.009(2) -0.007(2)
C6 0.030(3) 0.036(3) 0.032(3) 0.002(2) 0.011(2) -0.002(2)
C17 0.025(2) 0.037(3) 0.035(3) 0.006(2) 0.009(2) -0.008(2)
C12 0.026(3) 0.041(3) 0.045(3) -0.009(3) 0.012(2) -0.002(2)
C22 0.026(3) 0.039(3) 0.035(3) 0.004(2) 0.004(2) -0.003(2)
C2 0.034(3) 0.037(3) 0.049(3) -0.003(3) 0.010(3) -0.008(2)
C10 0.026(2) 0.037(3) 0.031(3) 0.001(2) 0.008(2) 0.001(2)
C14 0.028(3) 0.046(3) 0.043(3) -0.002(3) 0.015(2) 0.001(2)
C8 0.022(2) 0.034(3) 0.040(3) 0.006(2) 0.006(2) 0.002(2)
C21 0.031(3) 0.035(3) 0.027(3) 0.004(2) 0.001(2) -0.006(2)
C3 0.041(3) 0.032(3) 0.048(3) -0.001(3) 0.013(3) -0.001(2)
C18 0.034(3) 0.041(3) 0.033(3) 0.002(2) 0.011(2) -0.006(2)
C16 0.040(3) 0.051(4) 0.032(3) -0.004(2) 0.014(2) -0.005(3)
C13 0.029(3) 0.035(3) 0.047(3) -0.008(2) 0.011(2) 0.001(2)
C15 0.037(3) 0.065(4) 0.035(3) -0.008(3) 0.016(2) -0.008(3)

loop_
_atom_type_symbol
_atom_type_description
_atom_type_scat_dispersion_real
_atom_type_scat_dispersion_imag
_atom_type_scat_source
C C 0.0033 0.0016 'International Tables Vol C Tables 4.2.6.8 and 6.1.1.4'
H H 0.0000 0.0000 'International Tables Vol C Tables 4.2.6.8 and 6.1.1.4'
Br Br -0.2901 2.4595 'International Tables Vol C Tables 4.2.6.8 and 6.1.1.4'
O O 0.0106 0.0060 'International Tables Vol C Tables 4.2.6.8 and 6.1.1.4'

loop_
_geom_angle_atom_site_label_1
_geom_angle_atom_site_label_2
_geom_angle_atom_site_label_3
_geom_angle
_geom_angle_site_symmetry_1
_geom_angle_site_symmetry_3
_geom_angle_publ_flag
C19 O4 C17 115.7(4) . . ?
C7 O2 C8 117.6(4) . . ?
C9 O3 C14 60.8(3) . . ?
C24 C25 H25 119.8 . . ?
C24 C25 C20 120.3(4) . . ?
C20 C25 H25 119.8 . . ?
C25 C24 H24 120.6 . . ?
C25 C24 C23 118.8(4) . . ?
C23 C24 H24 120.6 . . ?
C17 C11 C12 113.7(4) . . ?
C17 C11 C10 98.7(4) . . ?
C17 C11 C18 111.7(4) . . ?
C10 C11 C12 108.2(4) . . ?
C10 C11 C18 112.9(4) . . ?
C18 C11 C12 111.1(4) . . ?
C5 C4 C7 122.0(4) . . ?
C3 C4 C5 118.8(4) . . ?
C3 C4 C7 119.3(5) . . ?
C24 C23 Br2 118.8(4) . . ?
C22 C23 Br2 119.4(4) . . ?
C22 C23 C24 121.8(4) . . ?
C4 C5 H5 119.8 . . ?
C6 C5 C4 120.4(4) . . ?
C6 C5 H5 119.8 . . ?
C6 C1 Br1 119.0(4) . . ?
C6 C1 C2 121.9(4) . . ?
C2 C1 Br1 119.1(4) . . ?
C25 C20 C19 122.8(4) . . ?
C21 C20 C25 119.4(4) . . ?
C21 C20 C19 117.8(4) . . ?
O2 C7 C4 112.3(4) . . ?
O1 C7 O2 124.2(4) . . ?
O1 C7 C4 123.5(5) . . ?
O3 C9 C10 116.7(4) . . ?
O3 C9 C14 59.8(3) . . ?
O3 C9 C8 115.8(4) . . ?
C14 C9 C10 122.9(4) . . ?
C14 C9 C8 122.8(4) . . ?
C8 C9 C10 109.6(4) . . ?
O4 C19 C20 113.3(4) . . ?
O5 C19 O4 123.3(4) . . ?
O5 C19 C20 123.5(4) . . ?
C5 C6 H6 120.5 . . ?
C1 C6 C5 119.0(5) . . ?
C1 C6 H6 120.5 . . ?
O4 C17 C11 110.9(4) . . ?
O4 C17 H17 109.7 . . ?
O4 C17 C16 111.0(4) . . ?
C11 C17 H17 109.7 . . ?
C11 C17 C16 105.6(4) . . ?
C16 C17 H17 109.7 . . ?
C11 C12 H12A 109.5 . . ?
C11 C12 H12B 109.5 . . ?
C11 C12 C13 110.7(4) . . ?
H12A C12 H12B 108.1 . . ?
C13 C12 H12A 109.5 . . ?
C13 C12 H12B 109.5 . . ?
C23 C22 H22 120.8 . . ?
C23 C22 C21 118.4(4) . . ?
C21 C22 H22 120.8 . . ?
C1 C2 H2 120.6 . . ?
C1 C2 C3 118.9(5) . . ?
C3 C2 H2 120.6 . . ?
C11 C10 H10 106.3 . . ?
C11 C10 C15 104.7(4) . . ?
C9 C10 C11 112.4(4) . . ?
C9 C10 H10 106.3 . . ?
C9 C10 C15 119.9(4) . . ?
C15 C10 H10 106.3 . . ?
O3 C14 C9 59.4(3) . . ?
O3 C14 H14A 117.8 . . ?
O3 C14 H14B 117.8 . . ?
C9 C14 H14A 117.8 . . ?
C9 C14 H14B 117.8 . . ?
H14A C14 H14B 115.0 . . ?
O2 C8 C9 107.1(4) . . ?
O2 C8 H8 109.2 . . ?
O2 C8 C13 109.3(4) . . ?
C9 C8 H8 109.2 . . ?
C9 C8 C13 112.8(4) . . ?
C13 C8 H8 109.2 . . ?
C20 C21 H21 119.4 . . ?
C22 C21 C20 121.2(5) . . ?
C22 C21 H21 119.4 . . ?
C4 C3 C2 121.1(5) . . ?
C4 C3 H3 119.5 . . ?
C2 C3 H3 119.5 . . ?
C11 C18 H18A 109.5 . . ?
C11 C18 H18B 109.5 . . ?
C11 C18 H18C 109.5 . . ?
H18A C18 H18B 109.5 . . ?
H18A C18 H18C 109.5 . . ?
H18B C18 H18C 109.5 . . ?
C17 C16 H16A 110.8 . . ?
C17 C16 H16B 110.8 . . ?
C17 C16 C15 104.9(4) . . ?
H16A C16 H16B 108.8 . . ?
C15 C16 H16A 110.8 . . ?
C15 C16 H16B 110.8 . . ?
C12 C13 H13A 109.1 . . ?
C12 C13 H13B 109.1 . . ?
C8 C13 C12 112.4(4) . . ?
C8 C13 H13A 109.1 . . ?
C8 C13 H13B 109.1 . . ?
H13A C13 H13B 107.9 . . ?
C10 C15 C16 102.3(4) . . ?
C10 C15 H15A 111.3 . . ?
C10 C15 H15B 111.3 . . ?
C16 C15 H15A 111.3 . . ?
C16 C15 H15B 111.3 . . ?
H15A C15 H15B 109.2 . . ?

loop_
_geom_bond_atom_site_label_1
_geom_bond_atom_site_label_2
_geom_bond_distance
_geom_bond_site_symmetry_2
_geom_bond_publ_flag
Br2 C23 1.894(5) . ?
Br1 C1 1.899(4) . ?
O4 C19 1.340(5) . ?
O4 C17 1.454(5) . ?
O2 C7 1.340(6) . ?
O2 C8 1.457(5) . ?
O1 C7 1.203(6) . ?
O3 C9 1.436(5) . ?
O3 C14 1.442(6) . ?
O5 C19 1.205(6) . ?
C25 H25 0.9500 . ?
C25 C24 1.386(6) . ?
C25 C20 1.390(6) . ?
C24 H24 0.9500 . ?
C24 C23 1.387(6) . ?
C11 C17 1.522(6) . ?
C11 C12 1.535(7) . ?
C11 C10 1.525(6) . ?
C11 C18 1.533(7) . ?
C4 C5 1.419(7) . ?
C4 C7 1.481(6) . ?
C4 C3 1.371(7) . ?
C23 C22 1.381(7) . ?
C5 H5 0.9500 . ?
C5 C6 1.383(6) . ?
C1 C6 1.376(7) . ?
C1 C2 1.377(7) . ?
C20 C19 1.483(6) . ?
C20 C21 1.385(6) . ?
C9 C10 1.515(6) . ?
C9 C14 1.457(7) . ?
C9 C8 1.510(7) . ?
C6 H6 0.9500 . ?
C17 H17 1.0000 . ?
C17 C16 1.556(7) . ?
C12 H12A 0.9900 . ?
C12 H12B 0.9900 . ?
C12 C13 1.540(6) . ?
C22 H22 0.9500 . ?
C22 C21 1.382(7) . ?
C2 H2 0.9500 . ?
C2 C3 1.395(7) . ?
C10 H10 1.0000 . ?
C10 C15 1.527(7) . ?
C14 H14A 0.9900 . ?
C14 H14B 0.9900 . ?
C8 H8 1.0000 . ?
C8 C13 1.515(7) . ?
C21 H21 0.9500 . ?
C3 H3 0.9500 . ?
C18 H18A 0.9800 . ?
C18 H18B 0.9800 . ?
C18 H18C 0.9800 . ?
C16 H16A 0.9900 . ?
C16 H16B 0.9900 . ?
C16 C15 1.565(7) . ?
C13 H13A 0.9900 . ?
C13 H13B 0.9900 . ?
C15 H15A 0.9900 . ?
C15 H15B 0.9900 . ?
